data_2240247
loop_
_publ_author_name
'El-Hiti, Gamal A.'
'Smith, Keith'
'Hegazy, Amany S.'
'Alshammari, Mohammed B.'
'Kariuki, Benson M.'

_publ_section_title
;
 Crystal structure of 4-methoxyquinazoline
;
_journal_issue 12
_journal_name_full 'Acta Crystallographica Section E'
_journal_page_first o1279
_journal_paper_doi 10.1107/S1600536814025082
_journal_volume 70
_journal_year 2014
_chemical_formula_iupac 'C9 H8 N2 O'
_chemical_formula_moiety 'C9 H8 N2 O'
_chemical_formula_sum 'C9 H8 N2 O'
_chemical_formula_weight 160.17
_chemical_name_systematic
;
4-Methoxyquinazoline
;
_space_group_crystal_system monoclinic
_space_group_IT_number 4
_space_group_name_Hall 'P 2yb'
_space_group_name_H-M_alt 'P 1 21 1'
_symmetry_space_group_name_Hall 'P 2yb'
_symmetry_space_group_name_H-M 'P 1 21 1'
_atom_sites_solution_hydrogens geom
_audit_creation_method SHELXL-2013
_cell_angle_alpha 90
_cell_angle_beta 91.754(8)
_cell_angle_gamma 90
_cell_formula_units_Z 2
_cell_length_a 6.9590(6)
_cell_length_b 4.0517(3)
_cell_length_c 13.5858(12)
_cell_measurement_reflns_used 1311
_cell_measurement_temperature 150(2)
_cell_measurement_theta_max 67.68
_cell_measurement_theta_min 3.25
_cell_volume 382.88(6)
_computing_cell_refinement
;
CrysAlis PRO (Agilent, 2014)
;
_computing_data_collection
;
CrysAlis PRO (Agilent, 2014)
;
_computing_data_reduction
;
CrysAlis PRO (Agilent, 2014)
;
_computing_molecular_graphics
;
ORTEP-3 for Windows (Farrugia, 2012)
;
_computing_publication_material
;
WinGX (Farrugia, 2012) and CHEMDRAW Ultra (Cambridge Soft, 2001)
;
_computing_structure_refinement
;
SHELXL2013 (Sheldrick, 2008)
;
_computing_structure_solution
;
SHELXS2013 (Sheldrick, 2008)
;
_diffrn_ambient_temperature 150(2)
_diffrn_measured_fraction_theta_full 0.996
_diffrn_measured_fraction_theta_max 0.973
_diffrn_measurement_device_type 'Agilent SuperNova (Dual, Cu at zero, Atlas)'
_diffrn_measurement_method '\w scans'
_diffrn_radiation_type CuK\a
_diffrn_radiation_wavelength 1.54184
_diffrn_reflns_av_R_equivalents 0.0400
_diffrn_reflns_limit_h_max 8
_diffrn_reflns_limit_h_min -8
_diffrn_reflns_limit_k_max 5
_diffrn_reflns_limit_k_min -4
_diffrn_reflns_limit_l_max 16
_diffrn_reflns_limit_l_min -11
_diffrn_reflns_number 2166
_diffrn_reflns_theta_full 67.684
_diffrn_reflns_theta_max 74.600
_diffrn_reflns_theta_min 3.254
_diffrn_standards_decay_% 0
_diffrn_standards_interval_count 0
_diffrn_standards_number 0
_exptl_absorpt_coefficient_mu 0.765
_exptl_absorpt_correction_T_max 0.895
_exptl_absorpt_correction_T_min 0.641
_exptl_absorpt_correction_type gaussian
_exptl_absorpt_process_details
;
(CrysAlis PRO; Agilent, 2014)
;
_exptl_crystal_colour colourless
_exptl_crystal_density_diffrn 1.389
_exptl_crystal_description needle
_exptl_crystal_F_000 168
_exptl_crystal_size_max 0.568
_exptl_crystal_size_mid 0.115
_exptl_crystal_size_min 0.082
_refine_diff_density_max 0.240
_refine_diff_density_min -0.233
_refine_ls_abs_structure_details none
_refine_ls_extinction_method none
_refine_ls_goodness_of_fit_ref 1.075
_refine_ls_hydrogen_treatment constr
_refine_ls_matrix_type full
_refine_ls_number_parameters 110
_refine_ls_number_reflns 1435
_refine_ls_number_restraints 1
_refine_ls_restrained_S_all 1.075
_refine_ls_R_factor_all 0.0584
_refine_ls_R_factor_gt 0.0538
_refine_ls_shift/su_max 0.000
_refine_ls_shift/su_mean 0.000
_refine_ls_structure_factor_coef Fsqd
_refine_ls_weighting_details 'w=1/[\s^2^(Fo^2^)+(0.1100P)^2^+0.0483P] where P=(Fo^2^+2Fc^2^)/3'
_refine_ls_weighting_scheme calc
_refine_ls_wR_factor_gt 0.1534
_refine_ls_wR_factor_ref 0.1585
_reflns_number_gt 1311
_reflns_number_total 1435
_reflns_threshold_expression I>2\s(I)
_cod_data_source_file hb7317sup1.cif
_cod_data_source_block I
_cod_database_code 2240247
_cod_database_fobs_code 2240247
_shelx_space_group_comment
;
The symmetry employed for this shelxl refinement is uniquely defined
by the following loop, which should always be used as a source of
symmetry information in preference to the above space-group names.
They are only intended as comments.
;
_shelx_estimated_absorpt_t_min 0.671
_shelx_estimated_absorpt_t_max 0.940
_shelxl_version_number .2013

loop_
_space_group_symop_operation_xyz
'x, y, z'
'-x, y+1/2, -z'

loop_
_atom_site_type_symbol
_atom_site_label
_atom_site_fract_x
_atom_site_fract_y
_atom_site_fract_z
_atom_site_U_iso_or_equiv
_atom_site_adp_type
_atom_site_calc_flag
_atom_site_occupancy
C C1 -0.1179(5) 0.8736(9) 0.7198(2) 0.0403(8) Uani d 1
H H1 -0.2391 0.7831 0.7078 0.048 Uiso calc 1
C C2 0.1829(4) 0.9515(7) 0.6650(2) 0.0330(7) Uani d 1
C C3 0.2338(4) 1.1283(7) 0.7527(2) 0.0330(7) Uani d 1
C C4 0.0855(4) 1.1608(7) 0.8208(2) 0.0349(7) Uani d 1
C C5 0.1265(5) 1.3290(8) 0.9096(3) 0.0426(8) Uani d 1
H H5 0.0308 1.3526 0.9554 0.051 Uiso calc 1
C C6 0.3034(5) 1.4570(8) 0.9292(2) 0.0431(8) Uani d 1
H H6 0.3276 1.5675 0.9883 0.052 Uiso calc 1
C C7 0.4520(5) 1.4246(10) 0.8608(3) 0.0411(7) Uani d 1
H H7 0.5731 1.5127 0.8751 0.049 Uiso calc 1
C C8 0.4169(5) 1.2640(7) 0.7739(2) 0.0364(7) Uani d 1
H H8 0.5138 1.2440 0.7287 0.044 Uiso calc 1
C C9 0.2674(5) 0.7530(9) 0.5079(3) 0.0433(8) Uani d 1
H H9A 0.1669 0.8757 0.4745 0.065 Uiso calc 1
H H9B 0.2226 0.5340 0.5215 0.065 Uiso calc 1
H H9C 0.3771 0.7410 0.4669 0.065 Uiso calc 1
N N1 -0.0945(4) 1.0312(7) 0.8028(2) 0.0412(7) Uani d 1
N N2 0.0121(4) 0.8237(6) 0.6479(2) 0.0378(7) Uani d 1
O O1 0.3208(3) 0.9159(6) 0.59930(16) 0.0381(6) Uani d 1

loop_
_atom_site_aniso_label
_atom_site_aniso_U_11
_atom_site_aniso_U_22
_atom_site_aniso_U_33
_atom_site_aniso_U_12
_atom_site_aniso_U_13
_atom_site_aniso_U_23
C1 0.0293(13) 0.0351(16) 0.0562(19) -0.0019(13) -0.0033(12) 0.0037(15)
C2 0.0334(14) 0.0278(15) 0.0374(15) 0.0007(13) -0.0059(11) 0.0054(12)
C3 0.0310(14) 0.0268(14) 0.0408(15) 0.0051(11) -0.0036(12) 0.0073(12)
C4 0.0356(16) 0.0283(15) 0.0405(16) 0.0033(13) -0.0020(12) 0.0071(13)
C5 0.0473(18) 0.0386(17) 0.0423(18) 0.0053(15) 0.0052(14) 0.0023(15)
C6 0.0528(19) 0.0364(18) 0.0396(17) 0.0030(15) -0.0075(14) -0.0008(14)
C7 0.0367(14) 0.0373(16) 0.0486(17) 0.0006(14) -0.0104(12) 0.0020(14)
C8 0.0327(14) 0.0346(16) 0.0416(18) 0.0033(13) -0.0051(12) 0.0057(14)
C9 0.0445(17) 0.0437(18) 0.0414(17) 0.0051(16) -0.0052(13) -0.0020(14)
N1 0.0336(13) 0.0372(14) 0.0528(17) -0.0001(11) 0.0023(11) 0.0013(13)
N2 0.0346(13) 0.0336(14) 0.0446(14) -0.0001(10) -0.0084(11) 0.0044(11)
O1 0.0346(10) 0.0430(13) 0.0367(11) -0.0004(11) -0.0016(8) -0.0004(10)

loop_
_atom_type_symbol
_atom_type_description
_atom_type_scat_dispersion_real
_atom_type_scat_dispersion_imag
_atom_type_scat_source
C C 0.0181 0.0091 'International Tables Vol C Tables 4.2.6.8 and 6.1.1.4'
H H 0.0000 0.0000 'International Tables Vol C Tables 4.2.6.8 and 6.1.1.4'
N N 0.0311 0.0180 'International Tables Vol C Tables 4.2.6.8 and 6.1.1.4'
O O 0.0492 0.0322 'International Tables Vol C Tables 4.2.6.8 and 6.1.1.4'

loop_
_geom_angle_atom_site_label_1
_geom_angle_atom_site_label_2
_geom_angle_atom_site_label_3
_geom_angle
N1 C1 N2 128.6(3)
N1 C1 H1 115.7
N2 C1 H1 115.7
N2 C2 O1 120.3(3)
N2 C2 C3 123.2(3)
O1 C2 C3 116.5(2)
C8 C3 C4 120.2(3)
C8 C3 C2 124.6(3)
C4 C3 C2 115.2(3)
N1 C4 C5 119.8(3)
N1 C4 C3 121.9(3)
C5 C4 C3 118.2(3)
C6 C5 C4 120.9(3)
C6 C5 H5 119.6
C4 C5 H5 119.6
C5 C6 C7 120.8(3)
C5 C6 H6 119.6
C7 C6 H6 119.6
C8 C7 C6 119.8(3)
C8 C7 H7 120.1
C6 C7 H7 120.1
C7 C8 C3 120.0(3)
C7 C8 H8 120.0
C3 C8 H8 120.0
O1 C9 H9A 109.5
O1 C9 H9B 109.5
H9A C9 H9B 109.5
O1 C9 H9C 109.5
H9A C9 H9C 109.5
H9B C9 H9C 109.5
C1 N1 C4 115.5(3)
C2 N2 C1 115.6(3)
C2 O1 C9 116.9(2)

loop_
_geom_bond_atom_site_label_1
_geom_bond_atom_site_label_2
_geom_bond_distance
C1 N1 1.302(4)
C1 N2 1.366(4)
C1 H1 0.9300
C2 N2 1.311(4)
C2 O1 1.338(4)
C2 C3 1.425(4)
C3 C8 1.409(4)
C3 C4 1.413(4)
C4 N1 1.373(4)
C4 C5 1.407(5)
C5 C6 1.355(5)
C5 H5 0.9300
C6 C7 1.417(5)
C6 H6 0.9300
C7 C8 1.363(5)
C7 H7 0.9300
C8 H8 0.9300
C9 O1 1.445(4)
C9 H9A 0.9600
C9 H9B 0.9600
C9 H9C 0.9600
